data_4025225
loop_
_publ_author_name
'Nitin T. Patil'
'Rahul D. Kavthe'
'Vivek S. Raut'
'Valmik S. Shinde'
'Balasubramanian Sridhar'

_publ_section_title
;
 Gold- and Platinum-Catalyzed Formal Markownikoff's Double Hydroamination
 of Alkynes: A Rapid Access to Tetrahydroquinazolinones and
 Angularly-Fused Analogues Thereof
;
_journal_name_full 'Journal of Organic Chemistry'
_journal_page_first 1277
_journal_page_last 1280
_journal_paper_doi 10.1021/jo902293f
_journal_volume 75
_journal_year 2010
_chemical_formula_moiety 'C12 H14 N2 O'
_chemical_formula_sum 'C12 H14 N2 O'
_chemical_formula_weight 202.25
_chemical_name_systematic
; 
 ? 
;
_space_group_IT_number 2
_symmetry_cell_setting triclinic
_symmetry_space_group_name_Hall '-P 1'
_symmetry_space_group_name_H-M 'P -1'
_atom_sites_solution_hydrogens geom
_atom_sites_solution_primary direct
_atom_sites_solution_secondary difmap
_audit_creation_method SHELXL-97
_cell_angle_alpha 87.908(2)
_cell_angle_beta 78.661(2)
_cell_angle_gamma 72.122(1)
_cell_formula_units_Z 4
_cell_length_a 7.0615(6)
_cell_length_b 10.5166(9)
_cell_length_c 15.2154(14)
_cell_measurement_reflns_used 4333
_cell_measurement_temperature 294(2)
_cell_measurement_theta_max 27.72
_cell_measurement_theta_min 2.42
_cell_volume 1054.04(16)
_computing_cell_refinement 'SAINT (Bruker, 2001)'
_computing_data_collection 'SMART (Bruker, 2001)'
_computing_data_reduction SAINT
_computing_molecular_graphics 'SHELXTL/PC (Sheldrick, 1990)'
_computing_publication_material SHELXL97
_computing_structure_refinement 'SHELXL-97 (Sheldrick, 1997)'
_computing_structure_solution 'SHELXS-97 (Sheldrick, 1997)'
_diffrn_ambient_temperature 294(2)
_diffrn_measured_fraction_theta_full 0.998
_diffrn_measured_fraction_theta_max 0.998
_diffrn_measurement_device 'Bruker SMART APEX CCD area-detector'
_diffrn_measurement_device_type 'Bruker SMART APEX CCD area-detector'
_diffrn_measurement_method '\w scan'
_diffrn_radiation_monochromator graphite
_diffrn_radiation_source 'fine-focus sealed tube'
_diffrn_radiation_type MoK\a
_diffrn_radiation_wavelength 0.71073
_diffrn_reflns_av_R_equivalents 0.0176
_diffrn_reflns_av_sigmaI/netI 0.0200
_diffrn_reflns_limit_h_max 8
_diffrn_reflns_limit_h_min -8
_diffrn_reflns_limit_k_max 12
_diffrn_reflns_limit_k_min -12
_diffrn_reflns_limit_l_max 18
_diffrn_reflns_limit_l_min -18
_diffrn_reflns_number 10257
_diffrn_reflns_theta_full 25.00
_diffrn_reflns_theta_max 25.00
_diffrn_reflns_theta_min 1.37
_diffrn_standards_number 0
_exptl_absorpt_coefficient_mu 0.083
_exptl_absorpt_correction_type none
_exptl_crystal_colour colorless
_exptl_crystal_density_diffrn 1.275
_exptl_crystal_density_method 'not measured'
_exptl_crystal_description block
_exptl_crystal_F_000 432
_exptl_crystal_size_max 0.18
_exptl_crystal_size_mid 0.14
_exptl_crystal_size_min 0.11
_refine_diff_density_max 0.132
_refine_diff_density_min -0.165
_refine_diff_density_rms 0.034
_refine_ls_extinction_method none
_refine_ls_goodness_of_fit_ref 1.025
_refine_ls_hydrogen_treatment mixed
_refine_ls_matrix_type full
_refine_ls_number_parameters 281
_refine_ls_number_reflns 3717
_refine_ls_number_restraints 0
_refine_ls_restrained_S_all 1.025
_refine_ls_R_factor_all 0.0470
_refine_ls_R_factor_gt 0.0392
_refine_ls_shift/su_max 0.000
_refine_ls_shift/su_mean 0.000
_refine_ls_structure_factor_coef Fsqd
_refine_ls_weighting_details 'calc w=1/[\s^2^(Fo^2^)+(0.0585P)^2^+0.1384P] where P=(Fo^2^+2Fc^2^)/3'
_refine_ls_weighting_scheme calc
_refine_ls_wR_factor_gt 0.1046
_refine_ls_wR_factor_ref 0.1112
_reflns_number_gt 3065
_reflns_number_total 3717
_reflns_threshold_expression I>2\s(I)
_cod_data_source_file jo902293f_si_001.cif
_cod_data_source_block af91m
_cod_depositor_comments
;
The following automatic conversions were performed:

'_symmetry_cell_setting' value 'Triclinic' changed to 'triclinic'
according to the built-in table from CIF Core dictionary named
'cif_core.dic' version 2.4.1 from 2010-06-29.

Automatic conversion script
Id: cif_fix_values 1646 2011-03-28 12:23:43Z adriana 
;
_cod_database_code 4025225

loop_
_symmetry_equiv_pos_as_xyz
'x, y, z'
'-x, -y, -z'

loop_
_atom_site_label
_atom_site_type_symbol
_atom_site_fract_x
_atom_site_fract_y
_atom_site_fract_z
_atom_site_U_iso_or_equiv
_atom_site_adp_type
_atom_site_occupancy
_atom_site_symmetry_multiplicity
_atom_site_calc_flag
_atom_site_refinement_flags
_atom_site_disorder_assembly
_atom_site_disorder_group
C1 C 0.7955(2) 0.50613(12) 0.16101(9) 0.0475(3) Uani 1 1 d . . .
C2 C 0.8234(2) 0.41343(13) 0.22852(9) 0.0549(4) Uani 1 1 d . . .
H2 H 0.7404 0.3588 0.2408 0.066 Uiso 1 1 calc R . .
C3 C 0.9724(2) 0.40152(15) 0.27749(10) 0.0638(4) Uani 1 1 d . . .
H3 H 0.9877 0.3414 0.3238 0.077 Uiso 1 1 calc R . .
C4 C 1.0985(3) 0.48023(16) 0.25663(11) 0.0683(4) Uani 1 1 d . . .
H4 H 1.2039 0.4689 0.2873 0.082 Uiso 1 1 calc R . .
C5 C 1.0724(2) 0.57487(15) 0.19176(10) 0.0620(4) Uani 1 1 d . . .
H5 H 1.1587 0.6273 0.1795 0.074 Uiso 1 1 calc R . .
C6 C 0.9159(2) 0.59232(13) 0.14414(9) 0.0496(3) Uani 1 1 d . . .
C7 C 0.9971(2) 0.77501(15) 0.04898(11) 0.0630(4) Uani 1 1 d . . .
H7A H 1.1375 0.7262 0.0247 0.076 Uiso 1 1 calc R . .
H7B H 0.9923 0.8336 0.0977 0.076 Uiso 1 1 calc R . .
C8 C 0.8940(3) 0.85386(19) -0.02324(13) 0.0847(6) Uani 1 1 d . . .
H8A H 0.9930 0.8539 -0.0774 0.102 Uiso 1 1 calc R . .
H8B H 0.8232 0.9456 -0.0029 0.102 Uiso 1 1 calc R . .
C9 C 0.7446(3) 0.78418(16) -0.04093(10) 0.0653(4) Uani 1 1 d . . .
H9A H 0.6254 0.8479 -0.0571 0.078 Uiso 1 1 calc R . .
H9B H 0.8071 0.7168 -0.0885 0.078 Uiso 1 1 calc R . .
C10 C 0.6904(2) 0.72088(12) 0.04802(9) 0.0476(3) Uani 1 1 d . . .
C11 C 0.6620(2) 0.50258(13) 0.09826(9) 0.0487(3) Uani 1 1 d . . .
C12 C 0.5213(2) 0.81844(15) 0.11327(11) 0.0672(4) Uani 1 1 d . . .
H12A H 0.3980 0.8416 0.0904 0.101 Uiso 1 1 calc R . .
H12B H 0.5578 0.8977 0.1202 0.101 Uiso 1 1 calc R . .
H12C H 0.5015 0.7775 0.1704 0.101 Uiso 1 1 calc R . .
N1 N 0.63804(19) 0.59979(11) 0.03812(8) 0.0522(3) Uani 1 1 d . . .
H1N H 0.571(2) 0.5959(14) -0.0022(10) 0.058(4) Uiso 1 1 d . . .
N2 N 0.88102(18) 0.68462(12) 0.07914(8) 0.0589(3) Uani 1 1 d . . .
O1 O 0.58782(16) 0.40998(9) 0.09732(7) 0.0631(3) Uani 1 1 d . . .
C13 C 0.4348(2) 1.00259(12) 0.33961(9) 0.0485(3) Uani 1 1 d . . .
C14 C 0.4340(2) 1.10011(14) 0.27539(9) 0.0560(4) Uani 1 1 d . . .
H14 H 0.3110 1.1561 0.2644 0.067 Uiso 1 1 calc R . .
C15 C 0.6127(3) 1.11492(15) 0.22780(10) 0.0641(4) Uani 1 1 d . . .
H15 H 0.6114 1.1790 0.1839 0.077 Uiso 1 1 calc R . .
C16 C 0.7935(3) 1.03317(16) 0.24632(10) 0.0676(4) Uani 1 1 d . . .
H16 H 0.9143 1.0459 0.2165 0.081 Uiso 1 1 calc R . .
C17 C 0.8002(2) 0.93355(16) 0.30751(10) 0.0624(4) Uani 1 1 d . . .
H17 H 0.9245 0.8788 0.3180 0.075 Uiso 1 1 calc R . .
C18 C 0.6198(2) 0.91442(13) 0.35418(9) 0.0509(3) Uani 1 1 d . . .
C19 C 0.7897(2) 0.72716(15) 0.44560(11) 0.0644(4) Uani 1 1 d . . .
H19A H 0.8627 0.7759 0.4715 0.077 Uiso 1 1 calc R . .
H19B H 0.8816 0.6708 0.3963 0.077 Uiso 1 1 calc R . .
C20 C 0.6994(3) 0.64454(18) 0.51571(13) 0.0816(5) Uani 1 1 d . . .
H20A H 0.7534 0.6416 0.5699 0.098 Uiso 1 1 calc R . .
H20B H 0.7300 0.5539 0.4933 0.098 Uiso 1 1 calc R . .
C21 C 0.4717(3) 0.71359(16) 0.53449(10) 0.0648(4) Uani 1 1 d . . .
H21A H 0.4328 0.7788 0.5834 0.078 Uiso 1 1 calc R . .
H21B H 0.3977 0.6493 0.5493 0.078 Uiso 1 1 calc R . .
C22 C 0.4327(2) 0.78111(13) 0.44676(9) 0.0503(3) Uani 1 1 d . . .
C23 C 0.2453(2) 1.00317(13) 0.40171(9) 0.0510(3) Uani 1 1 d . . .
C24 C 0.4053(3) 0.68660(15) 0.38001(10) 0.0673(4) Uani 1 1 d . . .
H24A H 0.2858 0.6615 0.4035 0.101 Uiso 1 1 calc R . .
H24B H 0.5215 0.6081 0.3703 0.101 Uiso 1 1 calc R . .
H24C H 0.3914 0.7307 0.3242 0.101 Uiso 1 1 calc R . .
N3 N 0.26114(19) 0.90226(11) 0.45934(8) 0.0551(3) Uani 1 1 d . . .
H3N H 0.157(3) 0.9041(15) 0.5002(11) 0.068(5) Uiso 1 1 d . . .
N4 N 0.61641(18) 0.81753(12) 0.41586(9) 0.0620(3) Uani 1 1 d . . .
O2 O 0.08513(15) 1.09603(10) 0.40501(7) 0.0661(3) Uani 1 1 d . . .

loop_
_atom_site_aniso_label
_atom_site_aniso_U_11
_atom_site_aniso_U_22
_atom_site_aniso_U_33
_atom_site_aniso_U_23
_atom_site_aniso_U_13
_atom_site_aniso_U_12
C1 0.0523(7) 0.0404(7) 0.0478(7) 0.0032(6) -0.0107(6) -0.0110(6)
C2 0.0646(9) 0.0455(7) 0.0507(8) 0.0072(6) -0.0109(7) -0.0120(6)
C3 0.0769(10) 0.0568(9) 0.0510(8) 0.0093(7) -0.0197(8) -0.0069(8)
C4 0.0712(10) 0.0709(10) 0.0636(10) 0.0049(8) -0.0318(8) -0.0116(8)
C5 0.0618(9) 0.0628(9) 0.0671(9) 0.0034(8) -0.0229(7) -0.0209(7)
C6 0.0525(7) 0.0455(7) 0.0500(7) 0.0035(6) -0.0130(6) -0.0122(6)
C7 0.0662(9) 0.0610(9) 0.0664(9) 0.0061(7) -0.0064(8) -0.0308(8)
C8 0.1035(14) 0.0848(12) 0.0826(12) 0.0339(10) -0.0212(10) -0.0546(11)
C9 0.0891(11) 0.0597(9) 0.0529(8) 0.0160(7) -0.0183(8) -0.0298(8)
C10 0.0581(8) 0.0420(7) 0.0469(7) 0.0088(6) -0.0161(6) -0.0185(6)
C11 0.0532(8) 0.0416(7) 0.0522(8) 0.0065(6) -0.0121(6) -0.0153(6)
C12 0.0741(10) 0.0541(9) 0.0695(10) 0.0012(8) -0.0100(8) -0.0162(8)
N1 0.0665(8) 0.0457(6) 0.0536(7) 0.0101(5) -0.0257(6) -0.0226(6)
N2 0.0614(7) 0.0575(7) 0.0690(8) 0.0222(6) -0.0240(6) -0.0297(6)
O1 0.0772(7) 0.0533(6) 0.0738(7) 0.0176(5) -0.0295(6) -0.0342(5)
C13 0.0588(8) 0.0417(7) 0.0467(7) 0.0035(6) -0.0066(6) -0.0202(6)
C14 0.0732(9) 0.0462(7) 0.0501(8) 0.0070(6) -0.0097(7) -0.0226(7)
C15 0.0925(12) 0.0564(9) 0.0499(8) 0.0100(7) -0.0062(8) -0.0380(9)
C16 0.0752(11) 0.0709(10) 0.0613(9) 0.0052(8) 0.0057(8) -0.0412(9)
C17 0.0576(9) 0.0634(9) 0.0660(9) 0.0060(7) -0.0024(7) -0.0247(7)
C18 0.0592(8) 0.0465(7) 0.0489(7) 0.0049(6) -0.0048(6) -0.0228(6)
C19 0.0655(9) 0.0590(9) 0.0675(10) 0.0082(7) -0.0177(8) -0.0154(7)
C20 0.0907(13) 0.0759(11) 0.0814(12) 0.0301(10) -0.0311(10) -0.0246(10)
C21 0.0845(11) 0.0601(9) 0.0508(8) 0.0135(7) -0.0109(8) -0.0263(8)
C22 0.0566(8) 0.0446(7) 0.0489(7) 0.0089(6) -0.0043(6) -0.0189(6)
C23 0.0559(8) 0.0450(7) 0.0519(8) 0.0053(6) -0.0067(6) -0.0181(7)
C24 0.0857(11) 0.0570(9) 0.0607(9) 0.0024(7) -0.0122(8) -0.0257(8)
N3 0.0558(7) 0.0493(7) 0.0538(7) 0.0090(5) 0.0033(6) -0.0163(6)
N4 0.0544(7) 0.0584(7) 0.0735(8) 0.0249(6) -0.0122(6) -0.0207(6)
O2 0.0574(6) 0.0579(6) 0.0736(7) 0.0154(5) -0.0043(5) -0.0109(5)

loop_
_atom_type_symbol
_atom_type_description
_atom_type_scat_dispersion_real
_atom_type_scat_dispersion_imag
_atom_type_scat_source
C C 0.0033 0.0016 'International Tables Vol C Tables 4.2.6.8 and 6.1.1.4'
H H 0.0000 0.0000 'International Tables Vol C Tables 4.2.6.8 and 6.1.1.4'
N N 0.0061 0.0033 'International Tables Vol C Tables 4.2.6.8 and 6.1.1.4'
O O 0.0106 0.0060 'International Tables Vol C Tables 4.2.6.8 and 6.1.1.4'

loop_
_geom_angle_atom_site_label_1
_geom_angle_atom_site_label_2
_geom_angle_atom_site_label_3
_geom_angle
_geom_angle_site_symmetry_1
_geom_angle_site_symmetry_3
_geom_angle_publ_flag
C2 C1 C6 119.87(13) . . ?
C2 C1 C11 120.60(13) . . ?
C6 C1 C11 118.95(11) . . ?
C3 C2 C1 120.83(14) . . ?
C3 C2 H2 119.6 . . ?
C1 C2 H2 119.6 . . ?
C2 C3 C4 118.92(14) . . ?
C2 C3 H3 120.5 . . ?
C4 C3 H3 120.5 . . ?
C5 C4 C3 121.75(14) . . ?
C5 C4 H4 119.1 . . ?
C3 C4 H4 119.1 . . ?
C4 C5 C6 119.97(15) . . ?
C4 C5 H5 120.0 . . ?
C6 C5 H5 120.0 . . ?
N2 C6 C5 123.06(13) . . ?
N2 C6 C1 118.43(12) . . ?
C5 C6 C1 118.43(12) . . ?
N2 C7 C8 103.97(12) . . ?
N2 C7 H7A 111.0 . . ?
C8 C7 H7A 111.0 . . ?
N2 C7 H7B 111.0 . . ?
C8 C7 H7B 111.0 . . ?
H7A C7 H7B 109.0 . . ?
C7 C8 C9 106.04(12) . . ?
C7 C8 H8A 110.5 . . ?
C9 C8 H8A 110.5 . . ?
C7 C8 H8B 110.5 . . ?
C9 C8 H8B 110.5 . . ?
H8A C8 H8B 108.7 . . ?
C10 C9 C8 103.44(12) . . ?
C10 C9 H9A 111.1 . . ?
C8 C9 H9A 111.1 . . ?
C10 C9 H9B 111.1 . . ?
C8 C9 H9B 111.1 . . ?
H9A C9 H9B 109.0 . . ?
N2 C10 N1 108.29(10) . . ?
N2 C10 C9 101.57(11) . . ?
N1 C10 C9 113.08(11) . . ?
N2 C10 C12 111.49(12) . . ?
N1 C10 C12 109.90(12) . . ?
C9 C10 C12 112.22(12) . . ?
O1 C11 N1 121.98(12) . . ?
O1 C11 C1 121.84(12) . . ?
N1 C11 C1 116.01(12) . . ?
C10 C12 H12A 109.5 . . ?
C10 C12 H12B 109.5 . . ?
H12A C12 H12B 109.5 . . ?
C10 C12 H12C 109.5 . . ?
H12A C12 H12C 109.5 . . ?
H12B C12 H12C 109.5 . . ?
C11 N1 C10 122.42(11) . . ?
C11 N1 H1N 118.0(10) . . ?
C10 N1 H1N 118.7(10) . . ?
C6 N2 C7 126.06(12) . . ?
C6 N2 C10 120.19(11) . . ?
C7 N2 C10 112.39(11) . . ?
C14 C13 C18 119.86(13) . . ?
C14 C13 C23 120.43(13) . . ?
C18 C13 C23 119.11(12) . . ?
C15 C14 C13 120.93(15) . . ?
C15 C14 H14 119.5 . . ?
C13 C14 H14 119.5 . . ?
C14 C15 C16 118.81(14) . . ?
C14 C15 H15 120.6 . . ?
C16 C15 H15 120.6 . . ?
C17 C16 C15 121.82(14) . . ?
C17 C16 H16 119.1 . . ?
C15 C16 H16 119.1 . . ?
C16 C17 C18 119.90(15) . . ?
C16 C17 H17 120.0 . . ?
C18 C17 H17 120.0 . . ?
N4 C18 C17 122.69(14) . . ?
N4 C18 C13 118.75(12) . . ?
C17 C18 C13 118.50(13) . . ?
N4 C19 C20 104.19(13) . . ?
N4 C19 H19A 110.9 . . ?
C20 C19 H19A 110.9 . . ?
N4 C19 H19B 110.9 . . ?
C20 C19 H19B 110.9 . . ?
H19A C19 H19B 108.9 . . ?
C19 C20 C21 105.89(13) . . ?
C19 C20 H20A 110.6 . . ?
C21 C20 H20A 110.6 . . ?
C19 C20 H20B 110.6 . . ?
C21 C20 H20B 110.6 . . ?
H20A C20 H20B 108.7 . . ?
C20 C21 C22 103.59(12) . . ?
C20 C21 H21A 111.0 . . ?
C22 C21 H21A 111.0 . . ?
C20 C21 H21B 111.0 . . ?
C22 C21 H21B 111.0 . . ?
H21A C21 H21B 109.0 . . ?
N4 C22 N3 108.48(11) . . ?
N4 C22 C21 101.67(12) . . ?
N3 C22 C21 112.96(11) . . ?
N4 C22 C24 111.51(12) . . ?
N3 C22 C24 109.86(12) . . ?
C21 C22 C24 112.09(12) . . ?
O2 C23 N3 121.95(13) . . ?
O2 C23 C13 122.11(12) . . ?
N3 C23 C13 115.74(12) . . ?
C22 C24 H24A 109.5 . . ?
C22 C24 H24B 109.5 . . ?
H24A C24 H24B 109.5 . . ?
C22 C24 H24C 109.5 . . ?
H24A C24 H24C 109.5 . . ?
H24B C24 H24C 109.5 . . ?
C23 N3 C22 122.68(12) . . ?
C23 N3 H3N 118.2(11) . . ?
C22 N3 H3N 118.3(10) . . ?
C18 N4 C19 126.30(12) . . ?
C18 N4 C22 120.37(12) . . ?
C19 N4 C22 112.53(11) . . ?

loop_
_geom_bond_atom_site_label_1
_geom_bond_atom_site_label_2
_geom_bond_distance
_geom_bond_site_symmetry_2
_geom_bond_publ_flag
C1 C2 1.3903(18) . ?
C1 C6 1.4076(19) . ?
C1 C11 1.4765(19) . ?
C2 C3 1.378(2) . ?
C2 H2 0.9300 . ?
C3 C4 1.378(2) . ?
C3 H3 0.9300 . ?
C4 C5 1.373(2) . ?
C4 H4 0.9300 . ?
C5 C6 1.400(2) . ?
C5 H5 0.9300 . ?
C6 N2 1.3638(17) . ?
C7 N2 1.4436(18) . ?
C7 C8 1.517(2) . ?
C7 H7A 0.9700 . ?
C7 H7B 0.9700 . ?
C8 C9 1.524(2) . ?
C8 H8A 0.9700 . ?
C8 H8B 0.9700 . ?
C9 C10 1.5193(19) . ?
C9 H9A 0.9700 . ?
C9 H9B 0.9700 . ?
C10 N2 1.4504(17) . ?
C10 N1 1.4514(17) . ?
C10 C12 1.523(2) . ?
C11 O1 1.2410(15) . ?
C11 N1 1.3406(16) . ?
C12 H12A 0.9600 . ?
C12 H12B 0.9600 . ?
C12 H12C 0.9600 . ?
N1 H1N 0.854(16) . ?
C13 C14 1.3900(18) . ?
C13 C18 1.4038(19) . ?
C13 C23 1.4770(19) . ?
C14 C15 1.376(2) . ?
C14 H14 0.9300 . ?
C15 C16 1.378(2) . ?
C15 H15 0.9300 . ?
C16 C17 1.372(2) . ?
C16 H16 0.9300 . ?
C17 C18 1.400(2) . ?
C17 H17 0.9300 . ?
C18 N4 1.3623(17) . ?
C19 N4 1.4415(18) . ?
C19 C20 1.518(2) . ?
C19 H19A 0.9700 . ?
C19 H19B 0.9700 . ?
C20 C21 1.520(2) . ?
C20 H20A 0.9700 . ?
C20 H20B 0.9700 . ?
C21 C22 1.5222(19) . ?
C21 H21A 0.9700 . ?
C21 H21B 0.9700 . ?
C22 N4 1.4501(18) . ?
C22 N3 1.4514(18) . ?
C22 C24 1.525(2) . ?
C23 O2 1.2402(16) . ?
C23 N3 1.3436(17) . ?
C24 H24A 0.9600 . ?
C24 H24B 0.9600 . ?
C24 H24C 0.9600 . ?
N3 H3N 0.859(17) . ?

loop_
_geom_hbond_atom_site_label_D
_geom_hbond_atom_site_label_H
_geom_hbond_atom_site_label_A
_geom_hbond_distance_DH
_geom_hbond_distance_HA
_geom_hbond_distance_DA
_geom_hbond_angle_DHA
_geom_hbond_site_symmetry_A
N3 H3N O2 0.859(17) 2.010(18) 2.8689(16) 178.7(15) 2_576
N1 H1N O1 0.854(16) 2.011(16) 2.8652(15) 179.1(14) 2_665

loop_
_geom_torsion_atom_site_label_1
_geom_torsion_atom_site_label_2
_geom_torsion_atom_site_label_3
_geom_torsion_atom_site_label_4
_geom_torsion
_geom_torsion_site_symmetry_1
_geom_torsion_site_symmetry_2
_geom_torsion_site_symmetry_3
_geom_torsion_site_symmetry_4
_geom_torsion_publ_flag
C6 C1 C2 C3 -2.2(2) . . . . ?
C11 C1 C2 C3 169.00(13) . . . . ?
C1 C2 C3 C4 -2.1(2) . . . . ?
C2 C3 C4 C5 3.5(2) . . . . ?
C3 C4 C5 C6 -0.7(2) . . . . ?
C4 C5 C6 N2 179.77(14) . . . . ?
C4 C5 C6 C1 -3.5(2) . . . . ?
C2 C1 C6 N2 -178.20(12) . . . . ?
C11 C1 C6 N2 10.48(19) . . . . ?
C2 C1 C6 C5 4.9(2) . . . . ?
C11 C1 C6 C5 -166.40(13) . . . . ?
N2 C7 C8 C9 -9.89(19) . . . . ?
C7 C8 C9 C10 28.10(18) . . . . ?
C8 C9 C10 N2 -34.85(15) . . . . ?
C8 C9 C10 N1 -150.66(13) . . . . ?
C8 C9 C10 C12 84.34(16) . . . . ?
C2 C1 C11 O1 -7.6(2) . . . . ?
C6 C1 C11 O1 163.61(13) . . . . ?
C2 C1 C11 N1 177.13(12) . . . . ?
C6 C1 C11 N1 -11.62(19) . . . . ?
O1 C11 N1 C10 168.24(13) . . . . ?
C1 C11 N1 C10 -16.54(19) . . . . ?
N2 C10 N1 C11 41.72(17) . . . . ?
C9 C10 N1 C11 153.46(13) . . . . ?
C12 C10 N1 C11 -80.28(16) . . . . ?
C5 C6 N2 C7 0.9(2) . . . . ?
C1 C6 N2 C7 -175.88(13) . . . . ?
C5 C6 N2 C10 -164.79(13) . . . . ?
C1 C6 N2 C10 18.5(2) . . . . ?
C8 C7 N2 C6 179.87(15) . . . . ?
C8 C7 N2 C10 -13.53(17) . . . . ?
N1 C10 N2 C6 -42.26(17) . . . . ?
C9 C10 N2 C6 -161.53(13) . . . . ?
C12 C10 N2 C6 78.76(16) . . . . ?
N1 C10 N2 C7 150.26(12) . . . . ?
C9 C10 N2 C7 30.99(15) . . . . ?
C12 C10 N2 C7 -88.72(14) . . . . ?
C18 C13 C14 C15 -2.4(2) . . . . ?
C23 C13 C14 C15 168.65(13) . . . . ?
C13 C14 C15 C16 -1.5(2) . . . . ?
C14 C15 C16 C17 3.3(2) . . . . ?
C15 C16 C17 C18 -1.1(2) . . . . ?
C16 C17 C18 N4 -179.85(14) . . . . ?
C16 C17 C18 C13 -2.8(2) . . . . ?
C14 C13 C18 N4 -178.34(13) . . . . ?
C23 C13 C18 N4 10.5(2) . . . . ?
C14 C13 C18 C17 4.5(2) . . . . ?
C23 C13 C18 C17 -166.67(13) . . . . ?
N4 C19 C20 C21 -11.04(18) . . . . ?
C19 C20 C21 C22 28.43(18) . . . . ?
C20 C21 C22 N4 -34.31(15) . . . . ?
C20 C21 C22 N3 -150.35(13) . . . . ?
C20 C21 C22 C24 84.90(16) . . . . ?
C14 C13 C23 O2 -7.2(2) . . . . ?
C18 C13 C23 O2 163.93(13) . . . . ?
C14 C13 C23 N3 177.99(13) . . . . ?
C18 C13 C23 N3 -10.93(19) . . . . ?
O2 C23 N3 C22 168.25(14) . . . . ?
C13 C23 N3 C22 -16.9(2) . . . . ?
N4 C22 N3 C23 41.08(18) . . . . ?
C21 C22 N3 C23 152.99(14) . . . . ?
C24 C22 N3 C23 -81.04(16) . . . . ?
C17 C18 N4 C19 3.4(2) . . . . ?
C13 C18 N4 C19 -173.66(14) . . . . ?
C17 C18 N4 C22 -165.56(13) . . . . ?
C13 C18 N4 C22 17.4(2) . . . . ?
C20 C19 N4 C18 178.34(15) . . . . ?
C20 C19 N4 C22 -11.95(18) . . . . ?
N3 C22 N4 C18 -40.79(18) . . . . ?
C21 C22 N4 C18 -160.06(13) . . . . ?
C24 C22 N4 C18 80.32(16) . . . . ?
N3 C22 N4 C19 148.81(12) . . . . ?
C21 C22 N4 C19 29.54(16) . . . . ?
C24 C22 N4 C19 -90.08(15) . . . . ?
